data_7019931
loop_
_publ_author_name
'Li, Yang'
'Wilson, Justin J.'
'Do, Loi H.'
'Apfel, Ulf-Peter'
'Lippard, Stephen J.'

_publ_section_title
;
 A C(2)-symmetric, basic Fe(iii) carboxylate complex derived from a novel
 triptycene-based chelating carboxylate ligand.
;
_journal_issue 31
_journal_name_full 'Dalton transactions (Cambridge, England : 2003)'
_journal_page_first 9272
_journal_page_last 9275
_journal_paper_doi 10.1039/c2dt31260c
_journal_volume 41
_journal_year 2012
_chemical_formula_sum 'C7 H3 Br2 N O5'
_chemical_formula_weight 340.92
_chemical_name_common '4,6-dibromo-3-hydroxy-2-nitrobenzoic acid'
_chemical_name_systematic
;
?
;
_space_group_IT_number 14
_symmetry_cell_setting monoclinic
_symmetry_space_group_name_Hall '-P 2ybc'
_symmetry_space_group_name_H-M 'P 1 21/c 1'
_atom_sites_solution_hydrogens geom
_atom_sites_solution_primary direct
_atom_sites_solution_secondary difmap
_audit_creation_method SHELXL-97
_cell_angle_alpha 90.00
_cell_angle_beta 110.8300(10)
_cell_angle_gamma 90.00
_cell_formula_units_Z 4
_cell_length_a 7.7083(4)
_cell_length_b 15.0200(9)
_cell_length_c 8.5232(5)
_cell_measurement_reflns_used 9904
_cell_measurement_temperature 100(2)
_cell_measurement_theta_max 30.14
_cell_measurement_theta_min 2.83
_cell_volume 922.31(9)
_computing_cell_refinement 'Bruker SAINT'
_computing_data_collection 'Bruker APEX2'
_computing_data_reduction 'Bruker SAINT'
_computing_molecular_graphics 'Bruker SHELXTL'
_computing_publication_material 'Bruker SHELXTL'
_computing_structure_refinement 'SHELXL-97 (Sheldrick, 2008)'
_computing_structure_solution 'SHELXS-97 (Sheldrick, 2008)'
_diffrn_ambient_temperature 100(2)
_diffrn_measured_fraction_theta_full 0.990
_diffrn_measured_fraction_theta_max 0.990
_diffrn_measurement_device_type 'Bruker APEX-II CCD'
_diffrn_measurement_method '\f and \w scans'
_diffrn_radiation_monochromator graphite
_diffrn_radiation_source 'fine-focus sealed tube'
_diffrn_radiation_type MoK\a
_diffrn_radiation_wavelength 0.71073
_diffrn_reflns_av_R_equivalents 0.0318
_diffrn_reflns_av_sigmaI/netI 0.0171
_diffrn_reflns_limit_h_max 10
_diffrn_reflns_limit_h_min -10
_diffrn_reflns_limit_k_max 20
_diffrn_reflns_limit_k_min -20
_diffrn_reflns_limit_l_max 11
_diffrn_reflns_limit_l_min -11
_diffrn_reflns_number 19654
_diffrn_reflns_theta_full 30.15
_diffrn_reflns_theta_max 30.15
_diffrn_reflns_theta_min 2.71
_exptl_absorpt_coefficient_mu 8.789
_exptl_absorpt_correction_T_max 0.2371
_exptl_absorpt_correction_T_min 0.1595
_exptl_absorpt_correction_type multi-scan
_exptl_absorpt_process_details 'Blessing, 1995'
_exptl_crystal_colour yellow
_exptl_crystal_density_diffrn 2.455
_exptl_crystal_density_meas ?
_exptl_crystal_density_method 'not measured'
_exptl_crystal_description block
_exptl_crystal_F_000 648
_exptl_crystal_size_max 0.33
_exptl_crystal_size_mid 0.23
_exptl_crystal_size_min 0.23
_refine_diff_density_max 0.625
_refine_diff_density_min -0.743
_refine_diff_density_rms 0.093
_refine_ls_extinction_method none
_refine_ls_goodness_of_fit_ref 1.105
_refine_ls_hydrogen_treatment mixed
_refine_ls_matrix_type full
_refine_ls_number_parameters 142
_refine_ls_number_reflns 2692
_refine_ls_number_restraints 2
_refine_ls_restrained_S_all 1.105
_refine_ls_R_factor_all 0.0226
_refine_ls_R_factor_gt 0.0198
_refine_ls_shift/su_max 0.001
_refine_ls_shift/su_mean 0.000
_refine_ls_structure_factor_coef Fsqd
_refine_ls_weighting_details 'calc w=1/[\s^2^(Fo^2^)+(0.0197P)^2^+1.1691P] where P=(Fo^2^+2Fc^2^)/3'
_refine_ls_weighting_scheme calc
_refine_ls_wR_factor_gt 0.0491
_refine_ls_wR_factor_ref 0.0500
_reflns_number_gt 2508
_reflns_number_total 2692
_reflns_threshold_expression >2sigma(I)
_cod_data_source_file c2dt31260c.txt
_cod_data_source_block Compound_2
_cod_depositor_comments
;
The following automatic conversions were performed:

'_symmetry_cell_setting' value 'Monoclinic' changed to 'monoclinic'
according to /home/saulius/struct/CIF-dictionaries/cif_core.dic
dictionary named 'cif_core.dic' version 2.4.1 from 2010-06-29.

Automatic conversion script
Id: cif_fix_values 1891 2012-01-12 08:04:46Z andrius 

The following automatic conversions were performed:

'_exptl_crystal_density_meas' value 'not measured' was changed to '?'
- the value is perceived as not measured.

Automatic conversion script
Id: cif_fix_values 3008 2015-01-20 13:52:24Z robertas 
;
_cod_original_sg_symbol_H-M P2(1)/c
_cod_database_code 7019931

loop_
_symmetry_equiv_pos_as_xyz
'x, y, z'
'-x, y+1/2, -z+1/2'
'-x, -y, -z'
'x, -y-1/2, z-1/2'

loop_
_atom_site_label
_atom_site_type_symbol
_atom_site_fract_x
_atom_site_fract_y
_atom_site_fract_z
_atom_site_U_iso_or_equiv
_atom_site_adp_type
_atom_site_occupancy
_atom_site_symmetry_multiplicity
_atom_site_calc_flag
_atom_site_refinement_flags
Br1 Br 0.42142(3) 0.139906(13) 0.04669(2) 0.01861(6) Uani 1 1 d .
C1 C 0.5874(2) 0.10928(12) 0.2614(2) 0.0113(3) Uani 1 1 d .
C2 C 0.6054(2) 0.02147(12) 0.3103(2) 0.0116(3) Uani 1 1 d .
H1 H 0.5400 -0.0235 0.2338 0.014 Uiso 1 1 calc R
C6 C 0.6870(2) 0.17732(11) 0.3686(2) 0.0108(3) Uani 1 1 d .
C4 C 0.8158(2) 0.06319(11) 0.5869(2) 0.0098(3) Uani 1 1 d .
C5 C 0.8033(2) 0.15191(11) 0.5303(2) 0.0103(3) Uani 1 1 d .
C3 C 0.7202(2) -0.00134(11) 0.4732(2) 0.0105(3) Uani 1 1 d .
Br2 Br 0.73760(3) -0.123004(11) 0.53233(2) 0.01505(5) Uani 1 1 d .
O1 O 0.82511(18) 0.05483(9) 0.86728(16) 0.0131(2) Uani 1 1 d .
O2 O 1.06200(18) -0.00443(9) 0.80760(17) 0.0144(3) Uani 1 1 d D
H2 H 1.103(4) -0.0170(18) 0.908(2) 0.022 Uiso 1 1 d D
O5 O 0.66443(19) 0.26030(9) 0.30853(17) 0.0146(3) Uani 1 1 d D
H3 H 0.718(3) 0.2934(16) 0.386(3) 0.022 Uiso 1 1 d D
O3 O 1.0391(2) 0.19240(9) 0.77341(17) 0.0185(3) Uani 1 1 d .
O4 O 0.9005(2) 0.29728(9) 0.60072(18) 0.0195(3) Uani 1 1 d .
N1 N 0.9219(2) 0.21794(10) 0.64241(19) 0.0127(3) Uani 1 1 d .
C7 C 0.9053(2) 0.03889(11) 0.7699(2) 0.0103(3) Uani 1 1 d .

loop_
_atom_site_aniso_label
_atom_site_aniso_U_11
_atom_site_aniso_U_22
_atom_site_aniso_U_33
_atom_site_aniso_U_23
_atom_site_aniso_U_13
_atom_site_aniso_U_12
Br1 0.02153(10) 0.01810(10) 0.00952(9) 0.00086(6) -0.00271(7) -0.00056(7)
C1 0.0105(7) 0.0147(8) 0.0069(7) -0.0007(6) 0.0006(6) 0.0003(6)
C2 0.0114(7) 0.0131(8) 0.0098(8) -0.0037(6) 0.0032(6) -0.0017(6)
C6 0.0122(7) 0.0106(7) 0.0094(8) 0.0000(6) 0.0037(6) 0.0002(6)
C4 0.0101(7) 0.0114(7) 0.0076(7) 0.0016(6) 0.0026(6) 0.0011(6)
C5 0.0119(7) 0.0100(7) 0.0079(7) -0.0006(6) 0.0021(6) -0.0016(6)
C3 0.0121(7) 0.0085(7) 0.0107(8) 0.0004(6) 0.0039(6) 0.0005(6)
Br2 0.01999(10) 0.00852(8) 0.01734(10) 0.00056(6) 0.00750(7) 0.00018(6)
O1 0.0141(6) 0.0151(6) 0.0092(6) 0.0013(5) 0.0032(5) 0.0028(5)
O2 0.0131(6) 0.0194(6) 0.0095(6) 0.0038(5) 0.0026(5) 0.0058(5)
O5 0.0205(7) 0.0101(6) 0.0098(6) 0.0014(5) 0.0013(5) -0.0013(5)
O3 0.0182(6) 0.0174(6) 0.0121(6) 0.0012(5) -0.0041(5) -0.0029(5)
O4 0.0285(8) 0.0102(6) 0.0144(6) 0.0012(5) 0.0007(6) -0.0052(5)
N1 0.0155(7) 0.0123(7) 0.0094(7) 0.0011(5) 0.0035(6) -0.0014(5)
C7 0.0116(7) 0.0082(7) 0.0091(7) 0.0002(6) 0.0011(6) -0.0010(6)

loop_
_atom_type_symbol
_atom_type_description
_atom_type_scat_dispersion_real
_atom_type_scat_dispersion_imag
_atom_type_scat_source
C C 0.0033 0.0016 'International Tables Vol C Tables 4.2.6.8 and 6.1.1.4'
H H 0.0000 0.0000 'International Tables Vol C Tables 4.2.6.8 and 6.1.1.4'
N N 0.0061 0.0033 'International Tables Vol C Tables 4.2.6.8 and 6.1.1.4'
O O 0.0106 0.0060 'International Tables Vol C Tables 4.2.6.8 and 6.1.1.4'
Br Br -0.2901 2.4595 'International Tables Vol C Tables 4.2.6.8 and 6.1.1.4'

loop_
_geom_angle_atom_site_label_1
_geom_angle_atom_site_label_2
_geom_angle_atom_site_label_3
_geom_angle
C2 C1 C6 121.88(16)
C2 C1 Br1 119.36(13)
C6 C1 Br1 118.75(13)
C1 C2 C3 119.74(16)
C1 C2 H1 120.1
C3 C2 H1 120.1
O5 C6 C1 117.63(16)
O5 C6 C5 125.51(16)
C1 C6 C5 116.86(16)
C3 C4 C5 117.93(16)
C3 C4 C7 119.24(15)
C5 C4 C7 122.22(15)
C6 C5 C4 122.36(16)
C6 C5 N1 119.54(15)
C4 C5 N1 118.05(15)
C4 C3 C2 121.03(16)
C4 C3 Br2 121.45(13)
C2 C3 Br2 117.52(13)
C7 O2 H2 110.5(19)
C6 O5 H3 107(2)
O3 N1 O4 122.99(16)
O3 N1 C5 118.33(15)
O4 N1 C5 118.68(15)
O1 C7 O2 125.25(16)
O1 C7 C4 119.95(15)
O2 C7 C4 114.62(15)

loop_
_geom_bond_atom_site_label_1
_geom_bond_atom_site_label_2
_geom_bond_distance
Br1 C1 1.8795(17)
C1 C2 1.375(2)
C1 C6 1.403(2)
C2 C3 1.398(2)
C2 H1 0.9500
C6 O5 1.335(2)
C6 C5 1.404(2)
C4 C3 1.383(2)
C4 C5 1.409(2)
C4 C7 1.509(2)
C5 N1 1.453(2)
C3 Br2 1.8877(17)
O1 C7 1.221(2)
O2 C7 1.308(2)
O2 H2 0.819(17)
O5 H3 0.812(17)
O3 N1 1.222(2)
O4 N1 1.238(2)
